data_4115510
loop_
_publ_author_name
'K. Travis Holman'
'Stephen M. Martin'
'Daniel P. Parker'
'Michael D. Ward'

_publ_section_title
;
 The Generality of Architectural Isomerism in Designer Inclusion
 Frameworks
;
_journal_name_full 'Journal of the American Chemical Society'
_journal_page_first 4421
_journal_page_last 4431
_journal_paper_doi 10.1021/ja0030257
_journal_volume 123
_journal_year 2001
_chemical_formula_sum 'C12 H15 N3 O3 S'
_chemical_formula_weight 281.33
_chemical_name_common 'bis(guanidinium) 2,6-anthracenedisulfonate, p-xylene clathrate '
_chemical_name_systematic
; 
 ? 
;
_space_group_IT_number 2
_symmetry_cell_setting triclinic
_symmetry_space_group_name_Hall '-P 1'
_symmetry_space_group_name_H-M 'P -1'
_atom_sites_solution_hydrogens geom
_atom_sites_solution_primary direct
_atom_sites_solution_secondary difmap
_audit_creation_method SHELXL-97
_cell_angle_alpha 80.8590(10)
_cell_angle_beta 82.2350(10)
_cell_angle_gamma 85.2080(10)
_cell_formula_units_Z 2
_cell_length_a 6.2024(4)
_cell_length_b 7.1901(5)
_cell_length_c 15.1836(10)
_cell_measurement_reflns_used 3681
_cell_measurement_temperature 173(2)
_cell_measurement_theta_max 54.2
_cell_measurement_theta_min 5.5
_cell_volume 661.06(8)
_computing_cell_refinement 'SAINT, Bruker'
_computing_data_collection 'SMART, Bruker (or Siemens)'
_computing_data_reduction 'SAINT, Bruker'
_computing_molecular_graphics 'XSEED, L. Barbour (1999); http://www.lbarbour.com/xseed'
_computing_structure_refinement 'SHELXL-97 (Sheldrick, 1997)'
_computing_structure_solution 'SHELXS-97 (Sheldrick, 1990)'
_diffrn_ambient_temperature 173(2)
_diffrn_measured_fraction_theta_full 0.983
_diffrn_measured_fraction_theta_max 0.983
_diffrn_measurement_device_type 'SMART platform CCD, Bruker (or Siemens)'
_diffrn_measurement_method 'omega scans'
_diffrn_radiation_monochromator graphite
_diffrn_radiation_source 'fine-focus sealed tube'
_diffrn_radiation_type MoK\a
_diffrn_radiation_wavelength 0.71073
_diffrn_reflns_av_R_equivalents 0.0187
_diffrn_reflns_av_sigmaI/netI 0.0229
_diffrn_reflns_limit_h_max 7
_diffrn_reflns_limit_h_min -7
_diffrn_reflns_limit_k_max 9
_diffrn_reflns_limit_k_min -9
_diffrn_reflns_limit_l_max 19
_diffrn_reflns_limit_l_min -19
_diffrn_reflns_number 5829
_diffrn_reflns_theta_full 27.00
_diffrn_reflns_theta_max 27.00
_diffrn_reflns_theta_min 1.37
_exptl_absorpt_coefficient_mu 0.253
_exptl_absorpt_correction_T_max 0.9488
_exptl_absorpt_correction_T_min 0.8926
_exptl_absorpt_correction_type 'simulated psi-scans '
_exptl_absorpt_process_details 'SADABS, G. Sheldrick (1999)'
_exptl_crystal_colour pale_yellow
_exptl_crystal_density_diffrn 1.413
_exptl_crystal_description prism
_exptl_crystal_F_000 296
_exptl_crystal_size_max 0.46
_exptl_crystal_size_mid 0.25
_exptl_crystal_size_min 0.21
_refine_diff_density_max 0.307
_refine_diff_density_min -0.374
_refine_diff_density_rms 0.050
_refine_ls_extinction_method none
_refine_ls_goodness_of_fit_ref 1.070
_refine_ls_hydrogen_treatment mixed
_refine_ls_matrix_type full
_refine_ls_number_parameters 173
_refine_ls_number_reflns 2830
_refine_ls_number_restraints 0
_refine_ls_restrained_S_all 1.070
_refine_ls_R_factor_all 0.0433
_refine_ls_R_factor_gt 0.0363
_refine_ls_shift/su_max 0.002
_refine_ls_shift/su_mean 0.000
_refine_ls_structure_factor_coef Fsqd
_refine_ls_weighting_details 'calc w=1/[\s^2^(Fo^2^)+(0.0517P)^2^+0.2628P] where P=(Fo^2^+2Fc^2^)/3'
_refine_ls_weighting_scheme calc
_refine_ls_wR_factor_gt 0.0964
_refine_ls_wR_factor_ref 0.0998
_reflns_number_gt 2477
_reflns_number_total 2830
_reflns_threshold_expression >2sigma(I)
_cod_data_source_file ja0030257_12.cif
_cod_data_source_block g:\travis\00264\00264
_cod_database_code 4115510

loop_
_symmetry_equiv_pos_as_xyz
'x, y, z'
'-x, -y, -z'

loop_
_atom_site_label
_atom_site_type_symbol
_atom_site_fract_x
_atom_site_fract_y
_atom_site_fract_z
_atom_site_U_iso_or_equiv
_atom_site_adp_type
_atom_site_occupancy
_atom_site_symmetry_multiplicity
_atom_site_calc_flag
_atom_site_refinement_flags
S1 S 0.37834(6) 0.26974(5) 0.86007(2) 0.02184(13) Uani 1 1 d .
O1 O 0.14026(17) 0.28555(16) 0.86864(7) 0.0254(3) Uani 1 1 d .
C1 C 0.4703(2) 0.3641(2) 0.74733(10) 0.0222(3) Uani 1 1 d .
O2 O 0.46316(19) 0.07304(16) 0.87248(8) 0.0287(3) Uani 1 1 d .
C2 C 0.3448(2) 0.3561(2) 0.68090(11) 0.0231(3) Uani 1 1 d .
H2 H 0.2068 0.3032 0.6955 0.028 Uiso 1 1 calc R
O3 O 0.46737(18) 0.38329(17) 0.91631(7) 0.0280(3) Uani 1 1 d .
C3 C 0.4200(2) 0.4270(2) 0.58937(10) 0.0219(3) Uani 1 1 d .
C4 C 0.6267(2) 0.5117(2) 0.56977(10) 0.0227(3) Uani 1 1 d .
C5 C 0.7503(3) 0.5177(2) 0.64181(11) 0.0265(3) Uani 1 1 d .
H5 H 0.8866 0.5738 0.6295 0.032 Uiso 1 1 calc R
N6 N -0.1070(2) -0.0557(2) 0.91296(10) 0.0297(3) Uani 1 1 d .
H6A H -0.0291 0.0421 0.9109 0.036 Uiso 1 1 calc R
H6B H -0.2499 -0.0402 0.9162 0.036 Uiso 1 1 calc R
C6 C 0.6768(3) 0.4447(2) 0.72784(11) 0.0270(3) Uani 1 1 d .
H6 H 0.7629 0.4474 0.7748 0.032 Uiso 1 1 calc R
C7 C 0.7016(3) 0.5832(2) 0.48064(11) 0.0239(3) Uani 1 1 d .
H7 H 0.8376 0.6398 0.4675 0.029 Uiso 1 1 calc R
C8 C -0.0091(3) -0.2263(2) 0.91132(10) 0.0241(3) Uani 1 1 d .
C9 C 0.8607(4) 0.0232(3) 0.57571(15) 0.0453(5) Uani 1 1 d .
H9 H 0.7622 0.0403 0.6278 0.054 Uiso 1 1 calc R
N10 N 0.2058(2) -0.2493(2) 0.90653(11) 0.0315(3) Uani 1 1 d .
H10A H 0.2834 -0.1513 0.9044 0.038 Uiso 1 1 calc R
H10B H 0.2711 -0.3625 0.9054 0.038 Uiso 1 1 calc R
C10 C 1.0690(4) -0.0555(3) 0.58559(14) 0.0425(5) Uani 1 1 d .
C11 C 1.2077(3) -0.0775(3) 0.50799(16) 0.0441(5) Uani 1 1 d .
H11 H 1.3519 -0.1307 0.5124 0.053 Uiso 1 1 calc R
N12 N -0.1254(2) -0.3756(2) 0.91372(9) 0.0275(3) Uani 1 1 d .
H12A H -0.0590 -0.4883 0.9121 0.033 Uiso 1 1 calc R
H12B H -0.2684 -0.3613 0.9169 0.033 Uiso 1 1 calc R
C12 C 1.1453(5) -0.1173(4) 0.67699(18) 0.0684(8) Uani 1 1 d .
H12C H 1.0647 -0.0413 0.7203 0.103 Uiso 1 1 calc R
H12D H 1.3016 -0.0998 0.6729 0.103 Uiso 1 1 calc R
H12E H 1.1192 -0.2508 0.6970 0.103 Uiso 1 1 calc R

loop_
_atom_site_aniso_label
_atom_site_aniso_U_11
_atom_site_aniso_U_22
_atom_site_aniso_U_33
_atom_site_aniso_U_23
_atom_site_aniso_U_13
_atom_site_aniso_U_12
S1 0.0213(2) 0.0225(2) 0.0209(2) -0.00160(14) -0.00188(14) -0.00103(14)
O1 0.0207(6) 0.0281(6) 0.0259(6) -0.0020(5) -0.0004(4) -0.0012(4)
C1 0.0219(8) 0.0223(7) 0.0219(7) -0.0030(6) -0.0013(6) -0.0005(6)
O2 0.0253(6) 0.0234(6) 0.0352(7) 0.0014(5) -0.0040(5) 0.0006(5)
C2 0.0199(7) 0.0225(7) 0.0266(8) -0.0035(6) -0.0009(6) -0.0033(6)
O3 0.0288(6) 0.0332(6) 0.0229(6) -0.0057(5) -0.0029(5) -0.0052(5)
C3 0.0210(8) 0.0209(7) 0.0236(7) -0.0030(6) -0.0021(6) -0.0017(6)
C4 0.0215(8) 0.0224(7) 0.0241(8) -0.0036(6) -0.0021(6) -0.0020(6)
C5 0.0222(8) 0.0319(9) 0.0263(8) -0.0045(7) -0.0027(6) -0.0075(7)
N6 0.0245(7) 0.0258(7) 0.0395(8) -0.0049(6) -0.0067(6) -0.0010(6)
C6 0.0242(8) 0.0329(9) 0.0252(8) -0.0049(7) -0.0056(6) -0.0046(7)
C7 0.0204(7) 0.0250(8) 0.0266(8) -0.0035(6) -0.0026(6) -0.0048(6)
C8 0.0255(8) 0.0278(8) 0.0189(7) -0.0025(6) -0.0036(6) -0.0023(6)
C9 0.0518(13) 0.0325(10) 0.0475(12) -0.0097(9) 0.0147(9) -0.0052(9)
N10 0.0245(7) 0.0240(7) 0.0464(9) -0.0045(6) -0.0068(6) -0.0016(6)
C10 0.0589(13) 0.0249(9) 0.0449(11) -0.0039(8) -0.0102(9) -0.0063(9)
C11 0.0367(11) 0.0293(9) 0.0657(14) -0.0074(9) -0.0051(10) 0.0007(8)
N12 0.0245(7) 0.0278(7) 0.0309(7) -0.0052(6) -0.0040(6) -0.0029(6)
C12 0.114(2) 0.0415(13) 0.0560(15) -0.0031(11) -0.0330(15) -0.0123(14)

loop_
_atom_type_symbol
_atom_type_description
_atom_type_scat_dispersion_real
_atom_type_scat_dispersion_imag
_atom_type_scat_source
C C 0.0033 0.0016 'International Tables Vol C Tables 4.2.6.8 and 6.1.1.4'
H H 0.0000 0.0000 'International Tables Vol C Tables 4.2.6.8 and 6.1.1.4'
N N 0.0061 0.0033 'International Tables Vol C Tables 4.2.6.8 and 6.1.1.4'
O O 0.0106 0.0060 'International Tables Vol C Tables 4.2.6.8 and 6.1.1.4'
S S 0.1246 0.1234 'International Tables Vol C Tables 4.2.6.8 and 6.1.1.4'

loop_
_geom_angle_atom_site_label_1
_geom_angle_atom_site_label_2
_geom_angle_atom_site_label_3
_geom_angle
_geom_angle_site_symmetry_1
O3 S1 O2 112.83(7) .
O3 S1 O1 113.09(7) .
O2 S1 O1 111.68(7) .
O3 S1 C1 106.04(7) .
O2 S1 C1 106.20(7) .
O1 S1 C1 106.38(7) .
C2 C1 C6 121.24(14) .
C2 C1 S1 119.86(12) .
C6 C1 S1 118.89(12) .
C1 C2 C3 120.36(14) .
C7 C3 C2 121.91(14) 2_666
C7 C3 C4 119.63(14) 2_666
C2 C3 C4 118.46(14) .
C7 C4 C5 122.01(14) .
C7 C4 C3 119.16(14) .
C5 C4 C3 118.82(14) .
C6 C5 C4 121.29(15) .
C5 C6 C1 119.79(14) .
C3 C7 C4 121.21(14) 2_666
N10 C8 N6 119.88(15) .
N10 C8 N12 119.55(15) .
N6 C8 N12 120.57(15) .
C11 C9 C10 121.70(19) 2_756
C9 C10 C11 117.36(19) .
C9 C10 C12 122.2(2) .
C11 C10 C12 120.4(2) .
C9 C11 C10 120.94(19) 2_756

loop_
_geom_bond_atom_site_label_1
_geom_bond_atom_site_label_2
_geom_bond_distance
_geom_bond_site_symmetry_2
S1 O3 1.4577(11) .
S1 O2 1.4596(12) .
S1 O1 1.4613(11) .
S1 C1 1.7742(16) .
C1 C2 1.366(2) .
C1 C6 1.425(2) .
C2 C3 1.431(2) .
C3 C7 1.398(2) 2_666
C3 C4 1.440(2) .
C4 C7 1.400(2) .
C4 C5 1.426(2) .
C5 C6 1.360(2) .
N6 C8 1.325(2) .
C7 C3 1.398(2) 2_666
C8 N10 1.323(2) .
C8 N12 1.335(2) .
C9 C11 1.381(3) 2_756
C9 C10 1.383(3) .
C10 C11 1.384(3) .
C10 C12 1.515(3) .
C11 C9 1.381(3) 2_756
